data_7251483
loop_
_publ_author_name
'Alfuth, Jan'
'Chojnacki, Jaros\/law'
'Po\/lo\'nski, Tadeusz'
'Olszewska, Teresa'

_publ_section_title
;
 Structural diversity of supramolecular networks composed of
 2,1,3-chalcogenadiazole silver(i) complexes: the role of chalcogen
 bonding in molecular self--assembly
;
_journal_issue 7
_journal_name_full CrystEngComm
_journal_page_first 1206
_journal_page_last 1214
_journal_paper_doi 10.1039/D5CE00963D
_journal_volume 28
_journal_year 2026
_chemical_formula_moiety 'C14 H12 Ag N5 O3 Se2'
_chemical_formula_sum 'C14 H12 Ag N5 O3 Se2'
_chemical_formula_weight 564.08
_space_group_crystal_system triclinic
_space_group_IT_number 2
_space_group_name_Hall '-P 1'
_space_group_name_H-M_alt 'P -1'
_atom_sites_solution_hydrogens geom
_audit_creation_date 2025-09-01
_audit_creation_method
;
Olex2 1.2
(compiled 2018.05.29 svn.r3508 for OlexSys, GUI svn.r5506)
;
_audit_update_record
;
2025-09-04 deposited with the CCDC.	2026-01-05 downloaded from the CCDC.
;
_cell_angle_alpha 96.414(9)
_cell_angle_beta 91.408(9)
_cell_angle_gamma 104.754(9)
_cell_formula_units_Z 2
_cell_length_a 7.3648(8)
_cell_length_b 9.9357(11)
_cell_length_c 11.3068(14)
_cell_measurement_reflns_used 10399
_cell_measurement_temperature 120
_cell_measurement_theta_max 27.00
_cell_measurement_theta_min 2.82
_cell_volume 793.87(16)
_computing_cell_refinement 'X-Area Recipe 1.34.0.0 (STOE, 2019)'
_computing_data_collection 'X-Area WinXpose 2.0.22.0 (STOE, 2016)'
_computing_data_reduction 'X-Area Integrate 1.77.0.0 (STOE, 2019) X-Area X-Red32 1.65.0.0 (STOE, 2018)'
_computing_molecular_graphics 'Olex2 (Dolomanov et al., 2009)'
_computing_publication_material 'Olex2 (Dolomanov et al., 2009)'
_computing_structure_refinement 'ShelXL (Sheldrick, 2015)'
_computing_structure_solution 'ShelXT (Sheldrick, 2015)'
_diffrn_ambient_temperature 120.0
_diffrn_detector_area_resol_mean 6.67
_diffrn_measured_fraction_theta_full 0.999
_diffrn_measured_fraction_theta_max 0.997
_diffrn_measurement_device_type 'STOE IPDS 2T'
_diffrn_measurement_method 'rotation method, \w scans'
_diffrn_radiation_type MoK\a
_diffrn_radiation_wavelength 0.71073
_diffrn_reflns_av_R_equivalents 0.0268
_diffrn_reflns_av_unetI/netI 0.0241
_diffrn_reflns_Laue_measured_fraction_full 0.999
_diffrn_reflns_Laue_measured_fraction_max 0.997
_diffrn_reflns_limit_h_max 10
_diffrn_reflns_limit_h_min -10
_diffrn_reflns_limit_k_max 13
_diffrn_reflns_limit_k_min -13
_diffrn_reflns_limit_l_max 15
_diffrn_reflns_limit_l_min -15
_diffrn_reflns_number 10944
_diffrn_reflns_point_group_measured_fraction_full 0.999
_diffrn_reflns_point_group_measured_fraction_max 0.997
_diffrn_reflns_theta_full 25.242
_diffrn_reflns_theta_max 29.159
_diffrn_reflns_theta_min 2.629
_diffrn_source 'GeniX Mo, 0.05 x 0.05 mm2 microfocus'
_exptl_absorpt_coefficient_mu 5.881
_exptl_absorpt_correction_T_max 0.3673
_exptl_absorpt_correction_T_min 0.0869
_exptl_absorpt_correction_type integration
_exptl_absorpt_process_details
'STOE X-Red32, absorption correction by Gaussian integration, analogous to P. Coppens, "The Evaluation of Absorption and Extinction in Single-Crystal Structure Analysis", published in F. R. Ahmed (Editor), "Crystallographic Computing", Munksgaard, Copenhagen (1970), 255 - 270'
_exptl_crystal_colour yellow
_exptl_crystal_colour_primary yellow
_exptl_crystal_density_diffrn 2.360
_exptl_crystal_density_method 'not measured'
_exptl_crystal_description prism
_exptl_crystal_F_000 540
_exptl_crystal_size_max 0.53
_exptl_crystal_size_mid 0.22
_exptl_crystal_size_min 0.17
_refine_diff_density_max 0.838
_refine_diff_density_min -1.358
_refine_diff_density_rms 0.155
_refine_ls_extinction_method none
_refine_ls_goodness_of_fit_ref 1.046
_refine_ls_hydrogen_treatment constr
_refine_ls_matrix_type full
_refine_ls_number_parameters 228
_refine_ls_number_reflns 4273
_refine_ls_number_restraints 0
_refine_ls_restrained_S_all 1.046
_refine_ls_R_factor_all 0.0347
_refine_ls_R_factor_gt 0.0318
_refine_ls_shift/su_max 0.001
_refine_ls_shift/su_mean 0.000
_refine_ls_structure_factor_coef Fsqd
_refine_ls_weighting_details 'w=1/[\s^2^(Fo^2^)+(0.0563P)^2^+0.7653P] where P=(Fo^2^+2Fc^2^)/3'
_refine_ls_weighting_scheme calc
_refine_ls_wR_factor_gt 0.0849
_refine_ls_wR_factor_ref 0.0867
_reflns_Friedel_coverage 0.000
_reflns_number_gt 3881
_reflns_number_total 4273
_reflns_threshold_expression 'I > 2\s(I)'
_cod_data_source_file d5ce00963d2.cif
_cod_data_source_block 2_alpha
_cod_depositor_comments 'Adding full bibliography for 7251474--7251487.cif.'
_cod_database_code 7251483
_shelx_shelxl_version_number 2018/3
_shelx_space_group_comment
;
The symmetry employed for this shelxl refinement is uniquely defined
by the following loop, which should always be used as a source of
symmetry information in preference to the above space-group names.
They are only intended as comments.
;
_shelx_estimated_absorpt_t_max 0.435
_shelx_estimated_absorpt_t_min 0.147
_olex2_refinement_description
;
1. Fixed Uiso
 At 1.2 times of:
  All C(H) groups
 At 1.5 times of:
  All C(H,H,H) groups
2.a Aromatic/amide H refined with riding coordinates:
 C4(H4), C5(H5), C6(H6), C11(H11), C12(H12), C13(H13)
2.b Idealised Me refined as rotating group:
 C7(H7A,H7B,H7C), C14(H14A,H14B,H14C)
;
_olex2_submission_special_instructions 'No special instructions were received'

loop_
_space_group_symop_operation_xyz
'x, y, z'
'-x, -y, -z'

loop_
_atom_site_label
_atom_site_type_symbol
_atom_site_fract_x
_atom_site_fract_y
_atom_site_fract_z
_atom_site_U_iso_or_equiv
_atom_site_adp_type
_atom_site_occupancy
_atom_site_site_symmetry_order
_atom_site_calc_flag
_atom_site_refinement_flags_posn
_atom_site_refinement_flags_adp
_atom_site_refinement_flags_occupancy
_atom_site_disorder_assembly
_atom_site_disorder_group
Ag1 Ag 0.46230(3) 0.25053(2) 0.74703(2) 0.02045(8) Uani 1 1 d . . . . .
Se1 Se 0.13398(4) -0.06927(3) 0.73719(2) 0.01679(8) Uani 1 1 d . . . . .
Se2 Se 0.82056(4) 0.56189(3) 0.75883(2) 0.01710(8) Uani 1 1 d . . . . .
O1 O 0.0962(3) 0.1965(2) 0.6732(2) 0.0340(5) Uani 1 1 d . . . . .
O2 O 0.0628(4) 0.2490(3) 0.8607(2) 0.0437(6) Uani 1 1 d . . . . .
O3 O -0.1433(3) 0.2725(2) 0.7308(2) 0.0341(5) Uani 1 1 d . . . . .
N1 N 0.3744(3) 0.0305(2) 0.7745(2) 0.0179(4) Uani 1 1 d . . . . .
N2 N 0.1656(3) -0.2152(2) 0.8065(2) 0.0175(4) Uani 1 1 d . . . . .
N3 N 0.5783(3) 0.4672(2) 0.7182(2) 0.0177(4) Uani 1 1 d . . . . .
N4 N 0.7986(3) 0.7105(2) 0.69068(19) 0.0167(4) Uani 1 1 d . . . . .
N5 N 0.0044(3) 0.2406(2) 0.7557(2) 0.0235(5) Uani 1 1 d . . . . .
C1 C 0.4598(4) -0.0476(3) 0.8333(2) 0.0165(5) Uani 1 1 d . . . . .
C2 C 0.3417(4) -0.1837(3) 0.8513(2) 0.0160(5) Uani 1 1 d . . . . .
C3 C 0.4130(4) -0.2761(3) 0.9183(2) 0.0180(5) Uani 1 1 d . . . . .
C4 C 0.5982(4) -0.2316(3) 0.9581(2) 0.0192(5) Uani 1 1 d . . . . .
H4 H 0.650532 -0.291105 1.000866 0.023 Uiso 1 1 calc R . . . .
C5 C 0.7157(4) -0.0983(3) 0.9375(2) 0.0204(5) Uani 1 1 d . . . . .
H5 H 0.843651 -0.073466 0.966028 0.024 Uiso 1 1 calc R . . . .
C6 C 0.6516(4) -0.0055(3) 0.8786(2) 0.0187(5) Uani 1 1 d . . . . .
H6 H 0.731102 0.083484 0.868084 0.022 Uiso 1 1 calc R . . . .
C7 C 0.2831(4) -0.4106(3) 0.9452(3) 0.0234(5) Uani 1 1 d . . . . .
H7A H 0.179788 -0.390069 0.990685 0.035 Uiso 1 1 calc GR . . . .
H7B H 0.352662 -0.460245 0.992108 0.035 Uiso 1 1 calc GR . . . .
H7C H 0.232090 -0.469455 0.870399 0.035 Uiso 1 1 calc GR . . . .
C8 C 0.5001(4) 0.5486(3) 0.6587(2) 0.0167(5) Uani 1 1 d . . . . .
C9 C 0.6249(3) 0.6834(3) 0.6428(2) 0.0151(4) Uani 1 1 d . . . . .
C10 C 0.5615(4) 0.7795(3) 0.5750(2) 0.0166(5) Uani 1 1 d . . . . .
C11 C 0.3796(4) 0.7389(3) 0.5311(2) 0.0186(5) Uani 1 1 d . . . . .
H11 H 0.333489 0.799846 0.486270 0.022 Uiso 1 1 calc R . . . .
C12 C 0.2553(4) 0.6077(3) 0.5500(2) 0.0201(5) Uani 1 1 d . . . . .
H12 H 0.128642 0.586220 0.519240 0.024 Uiso 1 1 calc R . . . .
C13 C 0.3106(4) 0.5120(3) 0.6103(2) 0.0192(5) Uani 1 1 d . . . . .
H13 H 0.226303 0.424473 0.619799 0.023 Uiso 1 1 calc R . . . .
C14 C 0.6980(4) 0.9147(3) 0.5551(2) 0.0194(5) Uani 1 1 d . . . . .
H14A H 0.726295 0.977203 0.630346 0.029 Uiso 1 1 calc GR . . . .
H14B H 0.642518 0.959628 0.495921 0.029 Uiso 1 1 calc GR . . . .
H14C H 0.814234 0.895416 0.526084 0.029 Uiso 1 1 calc GR . . . .

loop_
_atom_site_aniso_label
_atom_site_aniso_U_11
_atom_site_aniso_U_22
_atom_site_aniso_U_33
_atom_site_aniso_U_23
_atom_site_aniso_U_13
_atom_site_aniso_U_12
Ag1 0.02353(13) 0.01246(11) 0.02403(12) 0.00634(8) 0.00085(8) 0.00055(8)
Se1 0.01487(13) 0.01387(13) 0.02189(14) 0.00727(10) -0.00040(9) 0.00218(9)
Se2 0.01576(13) 0.01418(13) 0.02137(14) 0.00704(10) -0.00162(10) 0.00208(9)
O1 0.0311(12) 0.0271(11) 0.0456(14) 0.0116(10) 0.0120(10) 0.0066(9)
O2 0.0486(15) 0.0403(14) 0.0394(14) -0.0010(11) -0.0215(12) 0.0113(12)
O3 0.0218(10) 0.0296(11) 0.0546(15) 0.0136(10) -0.0046(10) 0.0104(9)
N1 0.0171(10) 0.0148(10) 0.0213(10) 0.0043(8) 0.0015(8) 0.0023(8)
N2 0.0164(10) 0.0163(10) 0.0196(10) 0.0060(8) 0.0003(8) 0.0023(8)
N3 0.0159(10) 0.0135(9) 0.0220(11) 0.0042(8) -0.0004(8) 0.0002(8)
N4 0.0164(10) 0.0156(10) 0.0182(10) 0.0060(8) 0.0010(8) 0.0028(8)
N5 0.0196(10) 0.0159(10) 0.0337(13) 0.0068(9) -0.0030(9) 0.0009(8)
C1 0.0173(11) 0.0145(11) 0.0168(11) 0.0028(9) 0.0029(9) 0.0021(9)
C2 0.0169(11) 0.0149(11) 0.0163(11) 0.0039(9) 0.0010(9) 0.0034(9)
C3 0.0206(12) 0.0152(11) 0.0190(12) 0.0050(9) 0.0013(9) 0.0047(9)
C4 0.0204(12) 0.0211(12) 0.0168(11) 0.0023(9) -0.0019(9) 0.0073(10)
C5 0.0167(12) 0.0236(13) 0.0196(12) 0.0006(10) -0.0013(9) 0.0038(10)
C6 0.0181(12) 0.0168(11) 0.0186(12) 0.0017(9) 0.0023(9) -0.0001(9)
C7 0.0228(13) 0.0185(12) 0.0304(14) 0.0118(11) 0.0001(11) 0.0045(10)
C8 0.0193(12) 0.0141(11) 0.0154(11) 0.0028(9) 0.0022(9) 0.0016(9)
C9 0.0133(10) 0.0144(11) 0.0159(11) 0.0021(8) -0.0006(9) 0.0008(8)
C10 0.0191(12) 0.0146(11) 0.0156(11) 0.0033(9) 0.0009(9) 0.0027(9)
C11 0.0219(12) 0.0175(11) 0.0171(11) 0.0031(9) -0.0020(9) 0.0061(10)
C12 0.0167(11) 0.0201(12) 0.0222(12) 0.0029(10) -0.0029(10) 0.0030(10)
C13 0.0195(12) 0.0159(11) 0.0206(12) 0.0038(9) 0.0011(10) 0.0011(9)
C14 0.0202(12) 0.0154(11) 0.0227(12) 0.0083(9) 0.0000(10) 0.0025(9)

loop_
_atom_type_symbol
_atom_type_description
_atom_type_scat_dispersion_real
_atom_type_scat_dispersion_imag
_atom_type_scat_source
C C 0.0033 0.0016 'International Tables Vol C Tables 4.2.6.8 and 6.1.1.4'
H H 0.0000 0.0000 'International Tables Vol C Tables 4.2.6.8 and 6.1.1.4'
Ag Ag -0.8971 1.1015 'International Tables Vol C Tables 4.2.6.8 and 6.1.1.4'
N N 0.0061 0.0033 'International Tables Vol C Tables 4.2.6.8 and 6.1.1.4'
O O 0.0106 0.0060 'International Tables Vol C Tables 4.2.6.8 and 6.1.1.4'
Se Se -0.0929 2.2259 'International Tables Vol C Tables 4.2.6.8 and 6.1.1.4'

loop_
_geom_angle_atom_site_label_1
_geom_angle_atom_site_label_2
_geom_angle_atom_site_label_3
_geom_angle
_geom_angle_site_symmetry_1
_geom_angle_site_symmetry_3
_geom_angle_publ_flag
N3 Ag1 N1 174.25(8) . . ?
N2 Se1 N1 92.74(10) . . ?
N4 Se2 N3 92.77(10) . . ?
Se1 N1 Ag1 120.05(12) . . ?
C1 N1 Ag1 131.16(18) . . ?
C1 N1 Se1 107.94(17) . . ?
C2 N2 Se1 107.96(17) . . ?
Se2 N3 Ag1 123.06(12) . . ?
C8 N3 Ag1 128.71(17) . . ?
C8 N3 Se2 107.83(17) . . ?
C9 N4 Se2 108.13(17) . . ?
O2 N5 O1 119.0(3) . . ?
O2 N5 O3 121.0(3) . . ?
O3 N5 O1 120.0(3) . . ?
N1 C1 C2 114.8(2) . . ?
N1 C1 C6 125.1(2) . . ?
C6 C1 C2 120.1(2) . . ?
N2 C2 C1 116.6(2) . . ?
N2 C2 C3 122.7(2) . . ?
C3 C2 C1 120.7(2) . . ?
C2 C3 C7 119.7(2) . . ?
C4 C3 C2 116.8(2) . . ?
C4 C3 C7 123.5(2) . . ?
C3 C4 H4 118.9 . . ?
C3 C4 C5 122.2(3) . . ?
C5 C4 H4 118.9 . . ?
C4 C5 H5 118.6 . . ?
C6 C5 C4 122.8(3) . . ?
C6 C5 H5 118.6 . . ?
C1 C6 H6 121.3 . . ?
C5 C6 C1 117.4(2) . . ?
C5 C6 H6 121.3 . . ?
C3 C7 H7A 109.5 . . ?
C3 C7 H7B 109.5 . . ?
C3 C7 H7C 109.5 . . ?
H7A C7 H7B 109.5 . . ?
H7A C7 H7C 109.5 . . ?
H7B C7 H7C 109.5 . . ?
N3 C8 C9 114.8(2) . . ?
N3 C8 C13 125.4(2) . . ?
C13 C8 C9 119.8(2) . . ?
N4 C9 C8 116.5(2) . . ?
N4 C9 C10 122.8(2) . . ?
C10 C9 C8 120.7(2) . . ?
C9 C10 C14 119.1(2) . . ?
C11 C10 C9 116.8(2) . . ?
C11 C10 C14 124.1(2) . . ?
C10 C11 H11 118.9 . . ?
C10 C11 C12 122.3(2) . . ?
C12 C11 H11 118.9 . . ?
C11 C12 H12 118.5 . . ?
C13 C12 C11 122.9(2) . . ?
C13 C12 H12 118.5 . . ?
C8 C13 H13 121.3 . . ?
C12 C13 C8 117.4(2) . . ?
C12 C13 H13 121.3 . . ?
C10 C14 H14A 109.5 . . ?
C10 C14 H14B 109.5 . . ?
C10 C14 H14C 109.5 . . ?
H14A C14 H14B 109.5 . . ?
H14A C14 H14C 109.5 . . ?
H14B C14 H14C 109.5 . . ?

loop_
_geom_bond_atom_site_label_1
_geom_bond_atom_site_label_2
_geom_bond_distance
_geom_bond_site_symmetry_2
_geom_bond_publ_flag
Ag1 N1 2.176(2) . ?
Ag1 N3 2.169(2) . ?
Se1 N1 1.809(2) . ?
Se1 N2 1.785(2) . ?
Se2 N3 1.813(2) . ?
Se2 N4 1.781(2) . ?
O1 N5 1.269(3) . ?
O2 N5 1.240(3) . ?
O3 N5 1.242(3) . ?
N1 C1 1.335(3) . ?
N2 C2 1.328(3) . ?
N3 C8 1.334(3) . ?
N4 C9 1.327(3) . ?
C1 C2 1.448(3) . ?
C1 C6 1.431(4) . ?
C2 C3 1.440(3) . ?
C3 C4 1.370(4) . ?
C3 C7 1.499(4) . ?
C4 H4 0.9500 . ?
C4 C5 1.433(4) . ?
C5 H5 0.9500 . ?
C5 C6 1.363(4) . ?
C6 H6 0.9500 . ?
C7 H7A 0.9800 . ?
C7 H7B 0.9800 . ?
C7 H7C 0.9800 . ?
C8 C9 1.451(3) . ?
C8 C13 1.427(4) . ?
C9 C10 1.446(3) . ?
C10 C11 1.360(4) . ?
C10 C14 1.502(3) . ?
C11 H11 0.9500 . ?
C11 C12 1.431(4) . ?
C12 H12 0.9500 . ?
C12 C13 1.365(4) . ?
C13 H13 0.9500 . ?
C14 H14A 0.9800 . ?
C14 H14B 0.9800 . ?
C14 H14C 0.9800 . ?
